data_1100927
loop_
_publ_author_name
'Emme, Holger'
'Valldor, Martin'
'P\"ottgen, Rainer'
'Huppertz, Hubert'

_publ_section_title
;
 Associating Borate and Silicate Chemistry by Extreme Conditions:
 High-Pressure Synthesis, Crystal Structure, and Properties of
 the New Borates RE~3~B~5~O~12~ (RE = Er--Lu)
;
_journal_coden_ASTM CMATEX
_journal_issue 10
_journal_name_full 'Chemistry of Materials'
_journal_page_first 2707
_journal_page_last 2715
_journal_paper_doi 10.1021/cm047741+
_journal_volume 17
_journal_year 2005
_chemical_formula_moiety 'B5 O12 Yb3'
_chemical_formula_sum 'B5 O12 Yb3'
_chemical_formula_weight 765.17
_chemical_melting_point ?
_chemical_name_common Triytterbiumpentaborate
_chemical_name_systematic Triytterbiumpentaborate
_space_group_IT_number 53
_space_group_name_Hall '-P 2ac 2'
_space_group_name_H-M_alt 'P m n a'
_symmetry_cell_setting orthorhombic
_symmetry_space_group_name_Hall '-P 2ac 2'
_symmetry_space_group_name_H-M 'P m n a'
_atom_sites_solution_hydrogens geom
_atom_sites_solution_primary direct
_atom_sites_solution_secondary difmap
_audit_contact_author_address
; 
  'Department Chemie
   Ludwig-Maximilians-Universitaet Muenchen
   Butenandtstrasse 5-13 (Haus D)
   81377 Muenchen
   Germany' 
;
_audit_contact_author_email hemch@cup.uni-muenchen.de
_audit_contact_author_fax '+49 (0)89 2180 77440'
_audit_contact_author_phone '+49 (0)89 2180 77443'
_cell_angle_alpha 90.00
_cell_angle_beta 90.00
_cell_angle_gamma 90.00
_cell_formula_units_Z 4
_cell_length_a 12.774(3)
_cell_length_b 4.5864(9)
_cell_length_c 12.451(3)
_cell_measurement_reflns_used 7337
_cell_measurement_temperature 293(2)
_cell_measurement_theta_max 35.5
_cell_measurement_theta_min 2.5
_cell_volume 729.5(3)
_computing_molecular_graphics 'DIAMOND (Brandenburg & Berndt, 1999)'
_computing_publication_material 'enCIFer (Allen et al., 2004) and SHELXL97'
_computing_structure_refinement 'SHELXL-97 (Sheldrick, 1997)'
_computing_structure_solution 'SHELXS-97 (Sheldrick, 1990)'
_diffrn_ambient_temperature 293(2)
_diffrn_detector_area_resol_mean 6.67
_diffrn_measured_fraction_theta_full 0.950
_diffrn_measured_fraction_theta_max 0.930
_diffrn_measurement_device_type 'STOE IPDS'
_diffrn_measurement_method 'profile data from \w-scans'
_diffrn_radiation_collimation 0.5
_diffrn_radiation_monochromator graphite
_diffrn_radiation_source 'fine-focus sealed tube'
_diffrn_radiation_type MoK\a
_diffrn_radiation_wavelength 0.71073
_diffrn_reflns_av_R_equivalents 0.0770
_diffrn_reflns_av_sigmaI/netI 0.0371
_diffrn_reflns_limit_h_max 20
_diffrn_reflns_limit_h_min -19
_diffrn_reflns_limit_k_max 7
_diffrn_reflns_limit_k_min -7
_diffrn_reflns_limit_l_max 18
_diffrn_reflns_limit_l_min -16
_diffrn_reflns_number 9635
_diffrn_reflns_theta_full 32.15
_diffrn_reflns_theta_max 34.91
_diffrn_reflns_theta_min 3.19
_diffrn_standards_decay_% ?
_diffrn_standards_interval_count ?
_diffrn_standards_interval_time ?
_diffrn_standards_number ?
_exptl_absorpt_coefficient_mu 38.232
_exptl_absorpt_correction_T_max 0.2861
_exptl_absorpt_correction_T_min 0.1204
_exptl_absorpt_correction_type numerical
_exptl_absorpt_process_details 'Herrendorf,B\"arnighausen,HABITUS, 1993/1997'
_exptl_crystal_colour colourless
_exptl_crystal_density_diffrn 6.967
_exptl_crystal_density_meas ?
_exptl_crystal_density_method 'not measured'
_exptl_crystal_description platelet
_exptl_crystal_F_000 1324
_exptl_crystal_size_max 0.09
_exptl_crystal_size_mid 0.05
_exptl_crystal_size_min 0.035
_refine_diff_density_max 4.621
_refine_diff_density_min -2.715
_refine_diff_density_rms 0.637
_refine_ls_extinction_coef 0.0089(4)
_refine_ls_extinction_expression Fc^*^=kFc[1+0.001xFc^2^\l^3^/sin(2\q)]^-1/4^
_refine_ls_extinction_method SHELXL
_refine_ls_goodness_of_fit_ref 1.182
_refine_ls_hydrogen_treatment mixed
_refine_ls_matrix_type full
_refine_ls_number_parameters 90
_refine_ls_number_reflns 1551
_refine_ls_number_restraints 0
_refine_ls_restrained_S_all 1.182
_refine_ls_R_factor_all 0.0670
_refine_ls_R_factor_gt 0.0445
_refine_ls_shift/su_max 0.018
_refine_ls_shift/su_mean 0.001
_refine_ls_structure_factor_coef Fsqd
_refine_ls_weighting_details 'calc w=1/[\s^2^(Fo^2^)+(0.0465P)^2^+3.3757P] where P=(Fo^2^+2Fc^2^)/3'
_refine_ls_weighting_scheme calc
_refine_ls_wR_factor_gt 0.0982
_refine_ls_wR_factor_ref 0.1084
_reflns_number_gt 1061
_reflns_number_total 1551
_reflns_threshold_expression >2sigma(I)
_cod_duplicate_entry 4000577
_cod_data_source_file cm047741+si20041223_064541.cif
_cod_data_source_block Yb3B5O12
_cod_original_sg_symbol_H-M Pmna
_cod_database_code 1100927

loop_
_symmetry_equiv_pos_as_xyz
'x, y, z'
'-x+1/2, -y, z+1/2'
'x, -y, -z'
'-x+1/2, y, -z+1/2'
'-x, -y, -z'
'x-1/2, y, -z-1/2'
'-x, y, z'
'x-1/2, -y, z-1/2'

loop_
_atom_site_label
_atom_site_type_symbol
_atom_site_fract_x
_atom_site_fract_y
_atom_site_fract_z
_atom_site_U_iso_or_equiv
_atom_site_adp_type
_atom_site_occupancy
_atom_site_symmetry_multiplicity
_atom_site_calc_flag
_atom_site_refinement_flags
_atom_site_disorder_assembly
_atom_site_disorder_group
Yb1 Yb 0.13244(3) 0.0000 0.5000 0.00668(13) Uani 1 2 d S . .
Yb2 Yb 0.36459(2) 0.00046(9) 0.69297(2) 0.00715(13) Uani 1 1 d . . .
B1 B 0.3383(8) -0.5000 0.5000 0.0080(15) Uani 1 2 d S . .
B2 B 0.2986(6) -0.5295(17) 0.8489(6) 0.0056(12) Uiso 1 1 d . . .
B3 B 0.0000 0.456(2) 0.3508(11) 0.0080(19) Uani 1 2 d S . .
B4 B 0.0000 0.542(2) 0.8740(9) 0.0057(17) Uiso 1 2 d S . .
O1 O 0.0000 0.2388(15) 0.4295(8) 0.0075(13) Uani 1 2 d S . .
O2 O 0.0000 0.2395(16) 0.8612(8) 0.0065(13) Uani 1 2 d S . .
O3 O 0.2950(4) -0.2185(11) 0.8486(5) 0.0049(9) Uani 1 1 d . . .
O4 O 0.4049(5) -0.6577(11) 0.8542(5) 0.0063(9) Uani 1 1 d . . .
O5 O 0.4043(4) -0.6643(11) 0.4272(5) 0.0068(9) Uani 1 1 d . . .
O6 O 0.2500 -0.6564(15) 0.7500 0.0049(12) Uani 1 2 d S . .
O7 O 0.5000 -0.3032(15) 0.7368(7) 0.0052(12) Uiso 1 2 d S . .
O8 O 0.2662(4) -0.6896(10) 0.5645(5) 0.0052(9) Uani 1 1 d . . .

loop_
_atom_site_aniso_label
_atom_site_aniso_U_11
_atom_site_aniso_U_22
_atom_site_aniso_U_33
_atom_site_aniso_U_23
_atom_site_aniso_U_13
_atom_site_aniso_U_12
Yb1 0.0065(2) 0.00540(19) 0.0081(2) 0.00058(18) 0.000 0.000
Yb2 0.00652(17) 0.00540(16) 0.0095(2) -0.00070(13) 0.00024(8) 0.00010(13)
B1 0.009(4) 0.004(3) 0.011(4) 0.000(5) 0.000 0.000
B3 0.012(5) 0.002(4) 0.010(5) -0.001(3) 0.000 0.000
O1 0.006(3) 0.003(3) 0.013(4) 0.003(2) 0.000 0.000
O2 0.004(3) 0.005(3) 0.010(4) -0.001(2) 0.000 0.000
O3 0.004(2) 0.0024(18) 0.008(3) 0.0018(15) 0.0025(16) 0.0009(16)
O4 0.007(2) 0.0016(17) 0.010(3) 0.0019(16) 0.0021(18) -0.0001(17)
O5 0.006(2) 0.0048(17) 0.009(3) 0.0005(17) 0.0040(19) 0.0029(15)
O6 0.006(3) 0.004(2) 0.005(3) 0.000 -0.002(2) 0.000
O8 0.0033(17) 0.0007(17) 0.012(3) 0.0001(17) -0.0043(19) 0.0006(14)

loop_
_atom_type_symbol
_atom_type_description
_atom_type_scat_dispersion_real
_atom_type_scat_dispersion_imag
_atom_type_scat_source
B B 0.0013 0.0007 'International Tables Vol C Tables 4.2.6.8 and 6.1.1.4'
O O 0.0106 0.0060 'International Tables Vol C Tables 4.2.6.8 and 6.1.1.4'
Yb Yb -0.3850 5.5486 'International Tables Vol C Tables 4.2.6.8 and 6.1.1.4'

loop_
_audit_author_name
'Emme, H.'
'Huppertz, H.'

loop_
_geom_angle_atom_site_label_1
_geom_angle_atom_site_label_2
_geom_angle_atom_site_label_3
_geom_angle
_geom_angle_site_symmetry_1
_geom_angle_site_symmetry_3
_geom_angle_publ_flag
O1 Yb1 O1 79.4(3) 5_556 . ?
O1 Yb1 O3 76.6(2) 5_556 4_556 ?
O1 Yb1 O3 147.6(2) . 4_556 ?
O1 Yb1 O3 147.6(2) 5_556 2_554 ?
O1 Yb1 O3 76.6(2) . 2_554 ?
O3 Yb1 O3 133.1(3) 4_556 2_554 ?
O1 Yb1 O8 136.1(3) 5_556 1_565 ?
O1 Yb1 O8 113.1(2) . 1_565 ?
O3 Yb1 O8 72.31(19) 4_556 1_565 ?
O3 Yb1 O8 74.2(2) 2_554 1_565 ?
O1 Yb1 O8 113.1(2) 5_556 3_546 ?
O1 Yb1 O8 136.1(3) . 3_546 ?
O3 Yb1 O8 74.2(2) 4_556 3_546 ?
O3 Yb1 O8 72.31(19) 2_554 3_546 ?
O8 Yb1 O8 87.5(3) 1_565 3_546 ?
O1 Yb1 O4 82.7(3) 5_556 4_566 ?
O1 Yb1 O4 80.0(3) . 4_566 ?
O3 Yb1 O4 75.70(19) 4_556 4_566 ?
O3 Yb1 O4 113.72(19) 2_554 4_566 ?
O8 Yb1 O4 60.2(2) 1_565 4_566 ?
O8 Yb1 O4 141.2(2) 3_546 4_566 ?
O1 Yb1 O4 80.0(3) 5_556 2_544 ?
O1 Yb1 O4 82.7(3) . 2_544 ?
O3 Yb1 O4 113.72(19) 4_556 2_544 ?
O3 Yb1 O4 75.70(19) 2_554 2_544 ?
O8 Yb1 O4 141.2(2) 1_565 2_544 ?
O8 Yb1 O4 60.2(2) 3_546 2_544 ?
O4 Yb1 O4 157.5(3) 4_566 2_544 ?
O1 Yb1 B2 109.5(3) 5_556 4_566 ?
O1 Yb1 B2 96.8(3) . 4_566 ?
O3 Yb1 B2 71.6(2) 4_556 4_566 ?
O3 Yb1 B2 94.7(2) 2_554 4_566 ?
O8 Yb1 B2 30.7(2) 1_565 4_566 ?
O8 Yb1 B2 115.7(2) 3_546 4_566 ?
O4 Yb1 B2 29.4(2) 4_566 4_566 ?
O4 Yb1 B2 170.2(2) 2_544 4_566 ?
O1 Yb1 B2 96.8(3) 5_556 2_544 ?
O1 Yb1 B2 109.5(3) . 2_544 ?
O3 Yb1 B2 94.7(2) 4_556 2_544 ?
O3 Yb1 B2 71.6(2) 2_554 2_544 ?
O8 Yb1 B2 115.7(2) 1_565 2_544 ?
O8 Yb1 B2 30.7(2) 3_546 2_544 ?
O4 Yb1 B2 170.2(2) 4_566 2_544 ?
O4 Yb1 B2 29.4(2) 2_544 2_544 ?
B2 Yb1 B2 145.8(3) 4_566 2_544 ?
O1 Yb1 B2 66.3(2) 5_556 4_556 ?
O1 Yb1 B2 145.7(2) . 4_556 ?
O3 Yb1 B2 23.96(19) 4_556 4_556 ?
O3 Yb1 B2 133.96(19) 2_554 4_556 ?
O8 Yb1 B2 93.33(19) 1_565 4_556 ?
O8 Yb1 B2 62.8(2) 3_546 4_556 ?
O4 Yb1 B2 96.0(2) 4_566 4_556 ?
O4 Yb1 B2 90.2(2) 2_544 4_556 ?
B2 Yb1 B2 95.5(2) 4_566 4_556 ?
B2 Yb1 B2 75.0(2) 2_544 4_556 ?
O1 Yb1 B2 145.7(2) 5_556 2_554 ?
O1 Yb1 B2 66.3(2) . 2_554 ?
O3 Yb1 B2 133.96(19) 4_556 2_554 ?
O3 Yb1 B2 23.96(19) 2_554 2_554 ?
O8 Yb1 B2 62.8(2) 1_565 2_554 ?
O8 Yb1 B2 93.33(19) 3_546 2_554 ?
O4 Yb1 B2 90.2(2) 4_566 2_554 ?
O4 Yb1 B2 96.0(2) 2_544 2_554 ?
B2 Yb1 B2 75.0(2) 4_566 2_554 ?
B2 Yb1 B2 95.5(2) 2_544 2_554 ?
B2 Yb1 B2 148.0(3) 4_556 2_554 ?
O2 Yb2 O5 87.6(3) 6_657 3_546 ?
O2 Yb2 O6 105.3(2) 6_657 1_565 ?
O5 Yb2 O6 147.86(15) 3_546 1_565 ?
O2 Yb2 O7 77.1(2) 6_657 . ?
O5 Yb2 O7 64.1(3) 3_546 . ?
O6 Yb2 O7 146.9(2) 1_565 . ?
O2 Yb2 O3 148.4(3) 6_657 4_556 ?
O5 Yb2 O3 75.49(19) 3_546 4_556 ?
O6 Yb2 O3 78.67(16) 1_565 4_556 ?
O7 Yb2 O3 116.9(2) . 4_556 ?
O2 Yb2 O3 140.9(3) 6_657 . ?
O5 Yb2 O3 110.3(2) 3_546 . ?
O6 Yb2 O3 78.13(16) 1_565 . ?
O7 Yb2 O3 80.2(2) . . ?
O3 Yb2 O3 70.7(3) 4_556 . ?
O2 Yb2 O8 85.0(2) 6_657 1_565 ?
O5 Yb2 O8 94.6(2) 3_546 1_565 ?
O6 Yb2 O8 58.43(15) 1_565 1_565 ?
O7 Yb2 O8 152.3(2) . 1_565 ?
O3 Yb2 O8 70.16(18) 4_556 1_565 ?
O3 Yb2 O8 125.67(19) . 1_565 ?
O2 Yb2 O4 77.0(3) 6_657 1_565 ?
O5 Yb2 O4 154.09(19) 3_546 1_565 ?
O6 Yb2 O4 57.74(14) 1_565 1_565 ?
O7 Yb2 O4 91.9(2) . 1_565 ?
O3 Yb2 O4 127.22(19) 4_556 1_565 ?
O3 Yb2 O4 72.33(18) . 1_565 ?
O8 Yb2 O4 104.63(18) 1_565 1_565 ?
O2 Yb2 B4 78.2(2) 6_657 6_647 ?
O5 Yb2 B4 31.4(2) 3_546 6_647 ?
O6 Yb2 B4 176.5(2) 1_565 6_647 ?
O7 Yb2 B4 32.9(3) . 6_647 ?
O3 Yb2 B4 98.53(18) 4_556 6_647 ?
O3 Yb2 B4 99.0(3) . 6_647 ?
O8 Yb2 B4 122.8(3) 1_565 6_647 ?
O4 Yb2 B4 123.5(2) 1_565 6_647 ?
O2 Yb2 B2 93.6(3) 6_657 1_565 ?
O5 Yb2 B2 176.4(2) 3_546 1_565 ?
O6 Yb2 B2 28.57(15) 1_565 1_565 ?
O7 Yb2 B2 119.5(3) . 1_565 ?
O3 Yb2 B2 101.9(2) 4_556 1_565 ?
O3 Yb2 B2 70.7(2) . 1_565 ?
O8 Yb2 B2 82.2(2) 1_565 1_565 ?
O4 Yb2 B2 29.4(2) 1_565 1_565 ?
B4 Yb2 B2 152.2(2) 6_647 1_565 ?
O2 Yb2 B2 97.8(2) 6_657 4_566 ?
O5 Yb2 B2 122.4(2) 3_546 4_566 ?
O6 Yb2 B2 28.16(15) 1_565 4_566 ?
O7 Yb2 B2 172.0(2) . 4_566 ?
O3 Yb2 B2 70.6(2) 4_556 4_566 ?
O3 Yb2 B2 100.6(2) . 4_566 ?
O8 Yb2 B2 30.4(2) 1_565 4_566 ?
O4 Yb2 B2 80.82(19) 1_565 4_566 ?
B4 Yb2 B2 152.7(3) 6_647 4_566 ?
B2 Yb2 B2 54.1(3) 1_565 4_566 ?
O2 Yb2 B4 22.0(2) 6_657 6_657 ?
O5 Yb2 B4 104.2(2) 3_546 6_657 ?
O6 Yb2 B4 83.65(19) 1_565 6_657 ?
O7 Yb2 B4 97.39(17) . 6_657 ?
O3 Yb2 B4 139.8(2) 4_556 6_657 ?
O3 Yb2 B4 139.8(3) . 6_657 ?
O8 Yb2 B4 69.78(19) 1_565 6_657 ?
O4 Yb2 B4 67.6(2) 1_565 6_657 ?
B4 Yb2 B4 99.88(15) 6_647 6_657 ?
B2 Yb2 B4 76.1(2) 1_565 6_657 ?
B2 Yb2 B4 76.77(18) 4_566 6_657 ?
O5 B1 O5 108.9(8) 3_546 . ?
O5 B1 O8 108.9(3) 3_546 . ?
O5 B1 O8 113.0(3) . . ?
O5 B1 O8 113.0(3) 3_546 3_546 ?
O5 B1 O8 108.9(3) . 3_546 ?
O8 B1 O8 104.2(7) . 3_546 ?
O3 B2 O4 115.2(6) . . ?
O3 B2 O6 112.0(6) . . ?
O4 B2 O6 105.2(5) . . ?
O3 B2 O8 117.3(6) . 4_556 ?
O4 B2 O8 105.7(5) . 4_556 ?
O6 B2 O8 99.6(5) . 4_556 ?
O3 B2 Yb1 136.9(5) . 2_545 ?
O4 B2 Yb1 54.3(3) . 2_545 ?
O6 B2 Yb1 111.0(4) . 2_545 ?
O8 B2 Yb1 51.4(3) 4_556 2_545 ?
O3 B2 Yb2 136.1(5) . 1_545 ?
O4 B2 Yb2 59.3(3) . 1_545 ?
O6 B2 Yb2 46.3(3) . 1_545 ?
O8 B2 Yb2 105.0(4) 4_556 1_545 ?
Yb1 B2 Yb2 78.90(19) 2_545 1_545 ?
O3 B2 Yb2 133.3(5) . 4_546 ?
O4 B2 Yb2 110.8(4) . 4_546 ?
O6 B2 Yb2 45.6(3) . 4_546 ?
O8 B2 Yb2 54.3(3) 4_556 4_546 ?
Yb1 B2 Yb2 78.39(19) 2_545 4_546 ?
Yb2 B2 Yb2 64.90(16) 1_545 4_546 ?
O4 B2 Yb1 91.3(4) . 2 ?
O6 B2 Yb1 153.4(5) . 2 ?
O8 B2 Yb1 95.6(4) 4_556 2 ?
Yb1 B2 Yb1 95.5(2) 2_545 2 ?
Yb2 B2 Yb1 147.5(3) 1_545 2 ?
Yb2 B2 Yb1 145.9(3) 4_546 2 ?
O4 B2 Yb2 94.9(4) . . ?
O6 B2 Yb2 84.6(4) . . ?
O8 B2 Yb2 156.8(5) 4_556 . ?
Yb1 B2 Yb2 147.6(3) 2_545 . ?
Yb2 B2 Yb2 94.5(2) 1_545 . ?
Yb2 B2 Yb2 127.6(2) 4_546 . ?
Yb1 B2 Yb2 73.11(17) 2 . ?
O4 B2 Yb2 153.3(5) . 4_556 ?
O6 B2 Yb2 83.9(4) . 4_556 ?
O8 B2 Yb2 97.1(4) 4_556 4_556 ?
Yb1 B2 Yb2 146.1(3) 2_545 4_556 ?
Yb2 B2 Yb2 127.7(2) 1_545 4_556 ?
Yb2 B2 Yb2 93.6(2) 4_546 4_556 ?
Yb1 B2 Yb2 72.69(17) 2 4_556 ?
Yb2 B2 Yb2 60.42(14) . 4_556 ?
O1 B3 O4 114.4(7) . 2_554 ?
O1 B3 O4 114.4(7) . 8 ?
O4 B3 O4 105.3(7) 2_554 8 ?
O1 B3 O7 108.4(8) . 2_554 ?
O4 B3 O7 107.0(7) 2_554 2_554 ?
O4 B3 O7 107.0(7) 8 2_554 ?
O2 B4 O5 114.9(5) . 8_556 ?
O2 B4 O5 114.9(5) . 2 ?
O5 B4 O5 109.3(8) 8_556 2 ?
O2 B4 O7 110.6(9) . 6_567 ?
O5 B4 O7 102.9(5) 8_556 6_567 ?
O5 B4 O7 102.9(5) 2 6_567 ?
O2 B4 Yb2 134.4(4) . 4_566 ?
O5 B4 Yb2 110.5(5) 8_556 4_566 ?
O5 B4 Yb2 50.1(3) 2 4_566 ?
O7 B4 Yb2 53.3(3) 6_567 4_566 ?
O2 B4 Yb2 134.4(4) . 6_567 ?
O5 B4 Yb2 50.1(3) 8_556 6_567 ?
O5 B4 Yb2 110.5(5) 2 6_567 ?
O7 B4 Yb2 53.3(3) 6_567 6_567 ?
Yb2 B4 Yb2 74.8(3) 4_566 6_567 ?
O5 B4 Yb2 87.9(3) 8_556 6_557 ?
O5 B4 Yb2 149.5(5) 2 6_557 ?
O7 B4 Yb2 97.2(5) 6_567 6_557 ?
Yb2 B4 Yb2 147.2(4) 4_566 6_557 ?
Yb2 B4 Yb2 99.88(15) 6_567 6_557 ?
O5 B4 Yb2 149.5(5) 8_556 4_556 ?
O5 B4 Yb2 87.9(3) 2 4_556 ?
O7 B4 Yb2 97.2(5) 6_567 4_556 ?
Yb2 B4 Yb2 99.88(15) 4_566 4_556 ?
Yb2 B4 Yb2 147.2(4) 6_567 4_556 ?
Yb2 B4 Yb2 66.8(2) 6_557 4_556 ?
B3 O1 Yb1 129.43(18) . 5_556 ?
B3 O1 Yb1 129.43(18) . . ?
Yb1 O1 Yb1 100.6(3) 5_556 . ?
B4 O2 Yb2 122.8(3) . 6_557 ?
B4 O2 Yb2 122.8(3) . 4_556 ?
Yb2 O2 Yb2 106.7(3) 6_557 4_556 ?
B2 O3 Yb1 114.6(4) . 2 ?
B2 O3 Yb2 117.3(5) . 4_556 ?
Yb1 O3 Yb2 110.1(2) 2 4_556 ?
B2 O3 Yb2 114.5(4) . . ?
Yb1 O3 Yb2 109.4(2) 2 . ?
Yb2 O3 Yb2 87.91(19) 4_556 . ?
B2 O4 B3 119.1(6) . 2 ?
B2 O4 Yb1 96.3(4) . 2_545 ?
B3 O4 Yb1 124.4(6) 2 2_545 ?
B2 O4 Yb2 91.3(4) . 1_545 ?
B3 O4 Yb2 120.1(6) 2 1_545 ?
Yb1 O4 Yb2 98.48(18) 2_545 1_545 ?
B1 O5 B4 123.8(6) . 2_554 ?
B1 O5 Yb2 130.8(5) . 3_546 ?
B4 O5 Yb2 98.5(5) 2_554 3_546 ?
B2 O6 B2 134.2(8) . 4_556 ?
B2 O6 Yb2 106.3(3) . 4_546 ?
B2 O6 Yb2 105.1(3) 4_556 4_546 ?
B2 O6 Yb2 105.1(3) . 1_545 ?
B2 O6 Yb2 106.3(3) 4_556 1_545 ?
Yb2 O6 Yb2 91.9(2) 4_546 1_545 ?
B4 O7 B3 126.6(7) 6_647 2 ?
B4 O7 Yb2 93.8(4) 6_647 . ?
B3 O7 Yb2 118.9(3) 2 . ?
B4 O7 Yb2 93.8(4) 6_647 7_655 ?
B3 O7 Yb2 118.9(3) 2 7_655 ?
Yb2 O7 Yb2 98.3(3) . 7_655 ?
B1 O8 B2 115.3(4) . 4_556 ?
B1 O8 Yb1 127.7(4) . 1_545 ?
B2 O8 Yb1 97.8(4) 4_556 1_545 ?
B1 O8 Yb2 111.5(4) . 1_545 ?
B2 O8 Yb2 95.4(4) 4_556 1_545 ?
Yb1 O8 Yb2 103.89(18) 1_545 1_545 ?

loop_
_geom_bond_atom_site_label_1
_geom_bond_atom_site_label_2
_geom_bond_distance
_geom_bond_site_symmetry_2
_geom_bond_publ_flag
Yb1 O1 2.198(5) 5_556 ?
Yb1 O1 2.198(5) . ?
Yb1 O3 2.327(6) 4_556 ?
Yb1 O3 2.327(6) 2_554 ?
Yb1 O8 2.365(5) 1_565 ?
Yb1 O8 2.365(5) 3_546 ?
Yb1 O4 2.447(6) 4_566 ?
Yb1 O4 2.447(6) 2_544 ?
Yb1 B2 2.996(8) 4_566 ?
Yb1 B2 2.996(8) 2_544 ?
Yb1 B2 3.196(8) 4_556 ?
Yb1 B2 3.196(8) 2_554 ?
Yb2 O2 2.156(5) 6_657 ?
Yb2 O5 2.208(6) 3_546 ?
Yb2 O6 2.264(5) 1_565 ?
Yb2 O7 2.287(5) . ?
Yb2 O3 2.331(6) 4_556 ?
Yb2 O3 2.357(6) . ?
Yb2 O8 2.481(5) 1_565 ?
Yb2 O4 2.599(6) 1_565 ?
Yb2 B4 2.847(8) 6_647 ?
Yb2 B2 3.021(8) 1_565 ?
Yb2 B2 3.043(8) 4_566 ?
Yb2 B4 3.141(9) 6_657 ?
B1 O5 1.449(8) 3_546 ?
B1 O5 1.449(8) . ?
B1 O8 1.500(9) . ?
B1 O8 1.500(9) 3_546 ?
B2 O3 1.427(10) . ?
B2 O4 1.481(10) . ?
B2 O6 1.496(8) . ?
B2 O8 1.545(10) 4_556 ?
B2 Yb1 2.996(8) 2_545 ?
B2 Yb2 3.021(8) 1_545 ?
B2 Yb2 3.043(8) 4_546 ?
B2 Yb1 3.196(8) 2 ?
B2 Yb2 3.244(8) 4_556 ?
B3 O1 1.397(14) . ?
B3 O4 1.529(9) 2_554 ?
B3 O4 1.529(8) 8 ?
B3 O7 1.582(15) 2_554 ?
B4 O2 1.398(13) . ?
B4 O5 1.499(8) 8_556 ?
B4 O5 1.499(9) 2 ?
B4 O7 1.552(14) 6_567 ?
B4 Yb2 2.847(8) 4_566 ?
B4 Yb2 2.847(8) 6_567 ?
B4 Yb2 3.141(9) 6_557 ?
B4 Yb2 3.141(9) 4_556 ?
O1 Yb1 2.198(5) 5_556 ?
O2 Yb2 2.156(5) 6_557 ?
O2 Yb2 2.156(5) 4_556 ?
O3 Yb1 2.327(6) 2 ?
O3 Yb2 2.331(6) 4_556 ?
O4 B3 1.529(9) 2 ?
O4 Yb1 2.447(6) 2_545 ?
O4 Yb2 2.599(6) 1_545 ?
O5 B4 1.499(8) 2_554 ?
O5 Yb2 2.208(6) 3_546 ?
O6 B2 1.496(8) 4_556 ?
O6 Yb2 2.264(5) 4_546 ?
O6 Yb2 2.264(5) 1_545 ?
O7 B4 1.552(14) 6_647 ?
O7 B3 1.582(15) 2 ?
O7 Yb2 2.287(5) 7_655 ?
O8 B2 1.545(10) 4_556 ?
O8 Yb1 2.365(5) 1_545 ?
O8 Yb2 2.481(5) 1_545 ?

loop_
_geom_torsion_atom_site_label_1
_geom_torsion_atom_site_label_2
_geom_torsion_atom_site_label_3
_geom_torsion_atom_site_label_4
_geom_torsion
_geom_torsion_site_symmetry_1
_geom_torsion_site_symmetry_2
_geom_torsion_site_symmetry_3
_geom_torsion_site_symmetry_4
_geom_torsion_publ_flag
O2 Yb2 B2 O3 104.0(6) 6_657 . . . ?
O5 Yb2 B2 O3 -174.0(5) 3_546 . . . ?
O6 Yb2 B2 O3 -25.8(5) 1_565 . . . ?
O7 Yb2 B2 O3 122.9(5) . . . . ?
O3 Yb2 B2 O3 -98.5(5) 4_556 . . . ?
O8 Yb2 B2 O3 -80.9(5) 1_565 . . . ?
O4 Yb2 B2 O3 31.9(5) 1_565 . . . ?
B4 Yb2 B2 O3 155.7(5) 6_647 . . . ?
B2 Yb2 B2 O3 2.6(6) 1_565 . . . ?
B2 Yb2 B2 O3 -49.0(5) 4_566 . . . ?
B4 Yb2 B2 O3 69.5(7) 6_657 . . . ?
O2 Yb2 B2 O4 -19.0(6) 6_657 . . . ?
O5 Yb2 B2 O4 62.9(4) 3_546 . . . ?
O6 Yb2 B2 O4 -148.8(4) 1_565 . . . ?
O7 Yb2 B2 O4 -0.1(4) . . . . ?
O3 Yb2 B2 O4 138.5(4) 4_556 . . . ?
O3 Yb2 B2 O4 -123.0(7) . . . . ?
O8 Yb2 B2 O4 156.1(4) 1_565 . . . ?
O4 Yb2 B2 O4 -91.1(4) 1_565 . . . ?
B4 Yb2 B2 O4 32.7(4) 6_647 . . . ?
B2 Yb2 B2 O4 -120.5(3) 1_565 . . . ?
B2 Yb2 B2 O4 -172.0(4) 4_566 . . . ?
B4 Yb2 B2 O4 -53.6(7) 6_657 . . . ?
O2 Yb2 B2 O6 -123.9(5) 6_657 . . . ?
O5 Yb2 B2 O6 -41.9(3) 3_546 . . . ?
O6 Yb2 B2 O6 106.3(3) 1_565 . . . ?
O7 Yb2 B2 O6 -105.0(4) . . . . ?
O3 Yb2 B2 O6 33.6(3) 4_556 . . . ?
O3 Yb2 B2 O6 132.1(7) . . . . ?
O8 Yb2 B2 O6 51.2(4) 1_565 . . . ?
O4 Yb2 B2 O6 164.0(3) 1_565 . . . ?
B4 Yb2 B2 O6 -72.2(3) 6_647 . . . ?
B2 Yb2 B2 O6 134.7(2) 1_565 . . . ?
B2 Yb2 B2 O6 83.1(4) 4_566 . . . ?
B4 Yb2 B2 O6 -158.4(4) 6_657 . . . ?
O2 Yb2 B2 O8 134.1(12) 6_657 . . 4_556 ?
O5 Yb2 B2 O8 -143.9(12) 3_546 . . 4_556 ?
O6 Yb2 B2 O8 4.4(12) 1_565 . . 4_556 ?
O7 Yb2 B2 O8 153.1(12) . . . 4_556 ?
O3 Yb2 B2 O8 -68.3(12) 4_556 . . 4_556 ?
O3 Yb2 B2 O8 30.1(10) . . . 4_556 ?
O8 Yb2 B2 O8 -50.8(13) 1_565 . . 4_556 ?
O4 Yb2 B2 O8 62.0(12) 1_565 . . 4_556 ?
B4 Yb2 B2 O8 -174.1(12) 6_647 . . 4_556 ?
B2 Yb2 B2 O8 32.7(13) 1_565 . . 4_556 ?
B2 Yb2 B2 O8 -18.9(12) 4_566 . . 4_556 ?
B4 Yb2 B2 O8 99.6(12) 6_657 . . 4_556 ?
O2 Yb2 B2 Yb1 -2.3(7) 6_657 . . 2_545 ?
O5 Yb2 B2 Yb1 79.7(5) 3_546 . . 2_545 ?
O6 Yb2 B2 Yb1 -132.1(5) 1_565 . . 2_545 ?
O7 Yb2 B2 Yb1 16.7(5) . . . 2_545 ?
O3 Yb2 B2 Yb1 155.3(6) 4_556 . . 2_545 ?
O3 Yb2 B2 Yb1 -106.3(7) . . . 2_545 ?
O8 Yb2 B2 Yb1 172.8(4) 1_565 . . 2_545 ?
O4 Yb2 B2 Yb1 -74.4(5) 1_565 . . 2_545 ?
B4 Yb2 B2 Yb1 49.4(5) 6_647 . . 2_545 ?
B2 Yb2 B2 Yb1 -103.7(5) 1_565 . . 2_545 ?
B2 Yb2 B2 Yb1 -155.3(5) 4_566 . . 2_545 ?
B4 Yb2 B2 Yb1 -36.8(8) 6_657 . . 2_545 ?
O2 Yb2 B2 Yb2 -78.6(4) 6_657 . . 1_545 ?
O5 Yb2 B2 Yb2 3.4(2) 3_546 . . 1_545 ?
O6 Yb2 B2 Yb2 151.66(15) 1_565 . . 1_545 ?
O7 Yb2 B2 Yb2 -59.6(3) . . . 1_545 ?
O3 Yb2 B2 Yb2 79.0(2) 4_556 . . 1_545 ?
O3 Yb2 B2 Yb2 177.4(6) . . . 1_545 ?
O8 Yb2 B2 Yb2 96.5(3) 1_565 . . 1_545 ?
O4 Yb2 B2 Yb2 -150.7(2) 1_565 . . 1_545 ?
B4 Yb2 B2 Yb2 -26.8(2) 6_647 . . 1_545 ?
B2 Yb2 B2 Yb2 180.0 1_565 . . 1_545 ?
B2 Yb2 B2 Yb2 128.4(3) 4_566 . . 1_545 ?
B4 Yb2 B2 Yb2 -113.1(4) 6_657 . . 1_545 ?
O2 Yb2 B2 Yb2 -140.1(4) 6_657 . . 4_546 ?
O5 Yb2 B2 Yb2 -58.1(3) 3_546 . . 4_546 ?
O6 Yb2 B2 Yb2 90.1(3) 1_565 . . 4_546 ?
O7 Yb2 B2 Yb2 -121.2(4) . . . 4_546 ?
O3 Yb2 B2 Yb2 17.4(3) 4_556 . . 4_546 ?
O3 Yb2 B2 Yb2 115.9(6) . . . 4_546 ?
O8 Yb2 B2 Yb2 35.0(4) 1_565 . . 4_546 ?
O4 Yb2 B2 Yb2 147.8(3) 1_565 . . 4_546 ?
B4 Yb2 B2 Yb2 -88.4(3) 6_647 . . 4_546 ?
B2 Yb2 B2 Yb2 118.5(3) 1_565 . . 4_546 ?
B2 Yb2 B2 Yb2 66.9(4) 4_566 . . 4_546 ?
B4 Yb2 B2 Yb2 -174.6(3) 6_657 . . 4_546 ?
O2 Yb2 B2 Yb1 70.8(4) 6_657 . . 2 ?
O5 Yb2 B2 Yb1 152.78(18) 3_546 . . 2 ?
O6 Yb2 B2 Yb1 -58.97(13) 1_565 . . 2 ?
O7 Yb2 B2 Yb1 89.7(2) . . . 2 ?
O3 Yb2 B2 Yb1 -131.7(2) 4_556 . . 2 ?
O3 Yb2 B2 Yb1 -33.2(4) . . . 2 ?
O8 Yb2 B2 Yb1 -114.1(2) 1_565 . . 2 ?
O4 Yb2 B2 Yb1 -1.30(17) 1_565 . . 2 ?
B4 Yb2 B2 Yb1 122.5(2) 6_647 . . 2 ?
B2 Yb2 B2 Yb1 -30.6(3) 1_565 . . 2 ?
B2 Yb2 B2 Yb1 -82.20(14) 4_566 . . 2 ?
B4 Yb2 B2 Yb1 36.3(5) 6_657 . . 2 ?
O2 Yb2 B2 Yb2 150.1(4) 6_657 . . 4_556 ?
O5 Yb2 B2 Yb2 -127.90(16) 3_546 . . 4_556 ?
O6 Yb2 B2 Yb2 20.35(11) 1_565 . . 4_556 ?
O7 Yb2 B2 Yb2 169.1(3) . . . 4_556 ?
O3 Yb2 B2 Yb2 -52.35(16) 4_556 . . 4_556 ?
O3 Yb2 B2 Yb2 46.1(4) . . . 4_556 ?
O8 Yb2 B2 Yb2 -34.8(3) 1_565 . . 4_556 ?
O4 Yb2 B2 Yb2 78.02(15) 1_565 . . 4_556 ?
B4 Yb2 B2 Yb2 -158.2(2) 6_647 . . 4_556 ?
B2 Yb2 B2 Yb2 48.7(2) 1_565 . . 4_556 ?
B2 Yb2 B2 Yb2 -2.87(16) 4_566 . . 4_556 ?
B4 Yb2 B2 Yb2 115.6(4) 6_657 . . 4_556 ?
O4 B3 O1 Yb1 155.6(5) 2_554 . . 5_556 ?
O4 B3 O1 Yb1 34.1(13) 8 . . 5_556 ?
O7 B3 O1 Yb1 -85.1(7) 2_554 . . 5_556 ?
O4 B3 O1 Yb1 -34.1(13) 2_554 . . . ?
O4 B3 O1 Yb1 -155.6(5) 8 . . . ?
O7 B3 O1 Yb1 85.1(7) 2_554 . . . ?
O1 Yb1 O1 B3 -172.4(11) 5_556 . . . ?
O3 Yb1 O1 B3 145.0(8) 4_556 . . . ?
O3 Yb1 O1 B3 -14.3(9) 2_554 . . . ?
O8 Yb1 O1 B3 51.8(10) 1_565 . . . ?
O8 Yb1 O1 B3 -60.1(10) 3_546 . . . ?
O4 Yb1 O1 B3 103.2(9) 4_566 . . . ?
O4 Yb1 O1 B3 -91.2(9) 2_544 . . . ?
B2 Yb1 O1 B3 78.9(9) 4_566 . . . ?
B2 Yb1 O1 B3 -78.9(9) 2_544 . . . ?
B2 Yb1 O1 B3 -170.8(7) 4_556 . . . ?
B2 Yb1 O1 B3 8.6(8) 2_554 . . . ?
O1 Yb1 O1 Yb1 0.0 5_556 . . 5_556 ?
O3 Yb1 O1 Yb1 -42.6(6) 4_556 . . 5_556 ?
O3 Yb1 O1 Yb1 158.1(3) 2_554 . . 5_556 ?
O8 Yb1 O1 Yb1 -135.8(3) 1_565 . . 5_556 ?
O8 Yb1 O1 Yb1 112.3(3) 3_546 . . 5_556 ?
O4 Yb1 O1 Yb1 -84.4(3) 4_566 . . 5_556 ?
O4 Yb1 O1 Yb1 81.2(3) 2_544 . . 5_556 ?
B2 Yb1 O1 Yb1 -108.7(3) 4_566 . . 5_556 ?
B2 Yb1 O1 Yb1 93.5(3) 2_544 . . 5_556 ?
B2 Yb1 O1 Yb1 1.6(7) 4_556 . . 5_556 ?
B2 Yb1 O1 Yb1 -179.0(4) 2_554 . . 5_556 ?
O5 B4 O2 Yb2 43.4(12) 8_556 . . 6_557 ?
O5 B4 O2 Yb2 171.5(6) 2 . . 6_557 ?
O7 B4 O2 Yb2 -72.5(6) 6_567 . . 6_557 ?
Yb2 B4 O2 Yb2 -130.8(4) 4_566 . . 6_557 ?
Yb2 B4 O2 Yb2 -14.3(13) 6_567 . . 6_557 ?
Yb2 B4 O2 Yb2 -145.1(12) 4_556 . . 6_557 ?
O5 B4 O2 Yb2 -171.5(6) 8_556 . . 4_556 ?
O5 B4 O2 Yb2 -43.4(12) 2 . . 4_556 ?
O7 B4 O2 Yb2 72.5(6) 6_567 . . 4_556 ?
Yb2 B4 O2 Yb2 14.3(13) 4_566 . . 4_556 ?
Yb2 B4 O2 Yb2 130.8(4) 6_567 . . 4_556 ?
Yb2 B4 O2 Yb2 145.1(12) 6_557 . . 4_556 ?
O4 B2 O3 Yb1 -60.3(7) . . . 2 ?
O6 B2 O3 Yb1 179.5(3) . . . 2 ?
O8 B2 O3 Yb1 65.2(7) 4_556 . . 2 ?
Yb1 B2 O3 Yb1 3.5(9) 2_545 . . 2 ?
Yb2 B2 O3 Yb1 -131.4(5) 1_545 . . 2 ?
Yb2 B2 O3 Yb1 130.6(5) 4_546 . . 2 ?
Yb2 B2 O3 Yb1 -127.7(5) . . . 2 ?
Yb2 B2 O3 Yb1 131.4(6) 4_556 . . 2 ?
O4 B2 O3 Yb2 168.4(4) . . . 4_556 ?
O6 B2 O3 Yb2 48.2(7) . . . 4_556 ?
O8 B2 O3 Yb2 -66.1(7) 4_556 . . 4_556 ?
Yb1 B2 O3 Yb2 -127.8(5) 2_545 . . 4_556 ?
Yb2 B2 O3 Yb2 97.3(7) 1_545 . . 4_556 ?
Yb2 B2 O3 Yb2 -0.7(8) 4_546 . . 4_556 ?
Yb1 B2 O3 Yb2 -131.4(6) 2 . . 4_556 ?
Yb2 B2 O3 Yb2 101.0(5) . . . 4_556 ?
O4 B2 O3 Yb2 67.4(7) . . . . ?
O6 B2 O3 Yb2 -52.8(7) . . . . ?
O8 B2 O3 Yb2 -167.1(4) 4_556 . . . ?
Yb1 B2 O3 Yb2 131.2(5) 2_545 . . . ?
Yb2 B2 O3 Yb2 -3.7(9) 1_545 . . . ?
Yb2 B2 O3 Yb2 -101.7(6) 4_546 . . . ?
Yb1 B2 O3 Yb2 127.7(5) 2 . . . ?
Yb2 B2 O3 Yb2 -101.0(5) 4_556 . . . ?
O2 Yb2 O3 B2 -106.3(6) 6_657 . . . ?
O5 Yb2 O3 B2 6.4(5) 3_546 . . . ?
O6 Yb2 O3 B2 154.0(5) 1_565 . . . ?
O7 Yb2 O3 B2 -51.1(5) . . . . ?
O3 Yb2 O3 B2 72.0(4) 4_556 . . . ?
O8 Yb2 O3 B2 118.1(5) 1_565 . . . ?
O4 Yb2 O3 B2 -146.3(5) 1_565 . . . ?
B4 Yb2 O3 B2 -23.9(5) 6_647 . . . ?
B2 Yb2 O3 B2 -177.3(6) 1_565 . . . ?
B2 Yb2 O3 B2 137.0(4) 4_566 . . . ?
B4 Yb2 O3 B2 -141.0(4) 6_657 . . . ?
O2 Yb2 O3 Yb1 23.9(4) 6_657 . . 2 ?
O5 Yb2 O3 Yb1 136.6(2) 3_546 . . 2 ?
O6 Yb2 O3 Yb1 -75.73(19) 1_565 . . 2 ?
O7 Yb2 O3 Yb1 79.1(3) . . . 2 ?
O3 Yb2 O3 Yb1 -157.7(2) 4_556 . . 2 ?
O8 Yb2 O3 Yb1 -111.7(2) 1_565 . . 2 ?
O4 Yb2 O3 Yb1 -16.1(2) 1_565 . . 2 ?
B4 Yb2 O3 Yb1 106.3(2) 6_647 . . 2 ?
B2 Yb2 O3 Yb1 -47.0(2) 1_565 . . 2 ?
B2 Yb2 O3 Yb1 -92.8(2) 4_566 . . 2 ?
B4 Yb2 O3 Yb1 -10.8(4) 6_657 . . 2 ?
O2 Yb2 O3 Yb2 134.5(3) 6_657 . . 4_556 ?
O5 Yb2 O3 Yb2 -112.83(19) 3_546 . . 4_556 ?
O6 Yb2 O3 Yb2 34.82(13) 1_565 . . 4_556 ?
O7 Yb2 O3 Yb2 -170.4(2) . . . 4_556 ?
O3 Yb2 O3 Yb2 -47.2(2) 4_556 . . 4_556 ?
O8 Yb2 O3 Yb2 -1.1(3) 1_565 . . 4_556 ?
O4 Yb2 O3 Yb2 94.45(19) 1_565 . . 4_556 ?
B4 Yb2 O3 Yb2 -143.15(19) 6_647 . . 4_556 ?
B2 Yb2 O3 Yb2 63.51(19) 1_565 . . 4_556 ?
B2 Yb2 O3 Yb2 17.8(2) 4_566 . . 4_556 ?
B4 Yb2 O3 Yb2 99.8(3) 6_657 . . 4_556 ?
O3 B2 O4 B3 -4.3(10) . . . 2 ?
O6 B2 O4 B3 119.5(8) . . . 2 ?
O8 B2 O4 B3 -135.6(8) 4_556 . . 2 ?
Yb1 B2 O4 B3 -135.3(8) 2_545 . . 2 ?
Yb2 B2 O4 B3 126.0(8) 1_545 . . 2 ?
Yb2 B2 O4 B3 167.2(7) 4_546 . . 2 ?
Yb1 B2 O4 B3 -39.4(8) 2 . . 2 ?
Yb2 B2 O4 B3 33.7(8) . . . 2 ?
Yb2 B2 O4 B3 12.4(15) 4_556 . . 2 ?
O3 B2 O4 Yb1 131.0(5) . . . 2_545 ?
O6 B2 O4 Yb1 -105.2(5) . . . 2_545 ?
O8 B2 O4 Yb1 -0.3(5) 4_556 . . 2_545 ?
Yb2 B2 O4 Yb1 -98.7(2) 1_545 . . 2_545 ?
Yb2 B2 O4 Yb1 -57.5(4) 4_546 . . 2_545 ?
Yb1 B2 O4 Yb1 95.9(2) 2 . . 2_545 ?
Yb2 B2 O4 Yb1 169.04(19) . . . 2_545 ?
Yb2 B2 O4 Yb1 147.7(9) 4_556 . . 2_545 ?
O3 B2 O4 Yb2 -130.3(5) . . . 1_545 ?
O6 B2 O4 Yb2 -6.5(5) . . . 1_545 ?
O8 B2 O4 Yb2 98.4(5) 4_556 . . 1_545 ?
Yb1 B2 O4 Yb2 98.7(2) 2_545 . . 1_545 ?
Yb2 B2 O4 Yb2 41.2(3) 4_546 . . 1_545 ?
Yb1 B2 O4 Yb2 -165.43(19) 2 . . 1_545 ?
Yb2 B2 O4 Yb2 -92.3(2) . . . 1_545 ?
Yb2 B2 O4 Yb2 -113.6(9) 4_556 . . 1_545 ?
O5 B1 O5 B4 -43.3(6) 3_546 . . 2_554 ?
O8 B1 O5 B4 -164.4(7) . . . 2_554 ?
O8 B1 O5 B4 80.3(8) 3_546 . . 2_554 ?
O5 B1 O5 Yb2 172.1(5) 3_546 . . 3_546 ?
O8 B1 O5 Yb2 51.0(7) . . . 3_546 ?
O8 B1 O5 Yb2 -64.3(6) 3_546 . . 3_546 ?
O3 B2 O6 B2 1.7(9) . . . 4_556 ?
O4 B2 O6 B2 -124.1(5) . . . 4_556 ?
O8 B2 O6 B2 126.5(5) 4_556 . . 4_556 ?
Yb1 B2 O6 B2 178.8(4) 2_545 . . 4_556 ?
Yb2 B2 O6 B2 -131.9(6) 1_545 . . 4_556 ?
Yb2 B2 O6 B2 131.5(6) 4_546 . . 4_556 ?
Yb1 B2 O6 B2 2.4(8) 2 . . 4_556 ?
Yb2 B2 O6 B2 -30.5(6) . . . 4_556 ?
Yb2 B2 O6 B2 30.3(6) 4_556 . . 4_556 ?
O3 B2 O6 Yb2 -129.8(5) . . . 4_546 ?
O4 B2 O6 Yb2 104.3(5) . . . 4_546 ?
O8 B2 O6 Yb2 -5.0(5) 4_556 . . 4_546 ?
Yb1 B2 O6 Yb2 47.3(4) 2_545 . . 4_546 ?
Yb2 B2 O6 Yb2 96.6(4) 1_545 . . 4_546 ?
Yb1 B2 O6 Yb2 -129.1(9) 2 . . 4_546 ?
Yb2 B2 O6 Yb2 -161.98(19) . . . 4_546 ?
Yb2 B2 O6 Yb2 -101.2(2) 4_556 . . 4_546 ?
O3 B2 O6 Yb2 133.6(5) . . . 1_545 ?
O4 B2 O6 Yb2 7.7(6) . . . 1_545 ?
O8 B2 O6 Yb2 -101.6(4) 4_556 . . 1_545 ?
Yb1 B2 O6 Yb2 -49.3(4) 2_545 . . 1_545 ?
Yb2 B2 O6 Yb2 -96.6(4) 4_546 . . 1_545 ?
Yb1 B2 O6 Yb2 134.3(9) 2 . . 1_545 ?
Yb2 B2 O6 Yb2 101.4(2) . . . 1_545 ?
Yb2 B2 O6 Yb2 162.18(19) 4_556 . . 1_545 ?
O2 Yb2 O7 B4 -88.2(4) 6_657 . . 6_647 ?
O5 Yb2 O7 B4 5.5(4) 3_546 . . 6_647 ?
O6 Yb2 O7 B4 173.5(4) 1_565 . . 6_647 ?
O3 Yb2 O7 B4 61.5(4) 4_556 . . 6_647 ?
O3 Yb2 O7 B4 123.9(4) . . . 6_647 ?
O8 Yb2 O7 B4 -37.0(6) 1_565 . . 6_647 ?
O4 Yb2 O7 B4 -164.4(4) 1_565 . . 6_647 ?
B2 Yb2 O7 B4 -175.0(4) 1_565 . . 6_647 ?
B4 Yb2 O7 B4 -96.8(5) 6_657 . . 6_647 ?
O2 Yb2 O7 B3 135.9(6) 6_657 . . 2 ?
O5 Yb2 O7 B3 -130.5(6) 3_546 . . 2 ?
O6 Yb2 O7 B3 37.6(7) 1_565 . . 2 ?
O3 Yb2 O7 B3 -74.4(6) 4_556 . . 2 ?
O3 Yb2 O7 B3 -12.1(5) . . . 2 ?
O8 Yb2 O7 B3 -172.9(5) 1_565 . . 2 ?
O4 Yb2 O7 B3 59.6(6) 1_565 . . 2 ?
B4 Yb2 O7 B3 -136.0(7) 6_647 . . 2 ?
B2 Yb2 O7 B3 49.1(6) 1_565 . . 2 ?
B4 Yb2 O7 B3 127.3(6) 6_657 . . 2 ?
O2 Yb2 O7 Yb2 6.2(3) 6_657 . . 7_655 ?
O5 Yb2 O7 Yb2 99.9(3) 3_546 . . 7_655 ?
O6 Yb2 O7 Yb2 -92.1(4) 1_565 . . 7_655 ?
O3 Yb2 O7 Yb2 155.9(2) 4_556 . . 7_655 ?
O3 Yb2 O7 Yb2 -141.7(3) . . . 7_655 ?
O8 Yb2 O7 Yb2 57.4(5) 1_565 . . 7_655 ?
O4 Yb2 O7 Yb2 -70.0(3) 1_565 . . 7_655 ?
B4 Yb2 O7 Yb2 94.4(5) 6_647 . . 7_655 ?
B2 Yb2 O7 Yb2 -80.6(3) 1_565 . . 7_655 ?
B4 Yb2 O7 Yb2 -2.4(3) 6_657 . . 7_655 ?
O5 B1 O8 B2 53.4(7) 3_546 . . 4_556 ?
O5 B1 O8 B2 174.4(5) . . . 4_556 ?
O8 B1 O8 B2 -67.5(4) 3_546 . . 4_556 ?
O5 B1 O8 Yb1 177.1(4) 3_546 . . 1_545 ?
O5 B1 O8 Yb1 -61.9(7) . . . 1_545 ?
O8 B1 O8 Yb1 56.2(3) 3_546 . . 1_545 ?
O5 B1 O8 Yb2 -53.9(5) 3_546 . . 1_545 ?
O5 B1 O8 Yb2 67.2(6) . . . 1_545 ?
O8 B1 O8 Yb2 -174.8(4) 3_546 . . 1_545 ?
